data_7221184
loop_
_publ_author_name
'Yin, Xin'
'Wu, Jin-Ting'
'Jin, Xin'
'Xu, Cai-Xia'
'He, Piao'
'Li, Tong'
'Wang, Kun'
'Qin, Jian'
'Zhang, Jian-Guo'

_publ_section_title
;
 Nitrogen-rich salts of 1-aminotetrazol-5-one: oxygen-containing
 insensitive energetic materials with high thermal stability
;
_journal_issue 74
_journal_name_full 'RSC Adv.'
_journal_page_first 60005
_journal_paper_doi 10.1039/C5RA07649H
_journal_volume 5
_journal_year 2015
_chemical_formula_sum 'C2 H9 N9 O'
_chemical_formula_weight 175.18
_chemical_name_systematic
; 
 ? 
;
_space_group_IT_number 14
_symmetry_space_group_name_Hall '-P 2yn'
_symmetry_space_group_name_H-M 'P 1 21/n 1'
_atom_sites_solution_hydrogens geom
_atom_sites_solution_primary direct
_atom_sites_solution_secondary difmap
_audit_creation_method SHELXL-97
_audit_update_record
;
2014-08-11 deposited with the CCDC.
2015-07-06 downloaded from the CCDC.
;
_cell_angle_alpha 90.00
_cell_angle_beta 103.3740(10)
_cell_angle_gamma 90.00
_cell_formula_units_Z 4
_cell_length_a 8.5361(4)
_cell_length_b 6.5988(3)
_cell_length_c 13.2935(7)
_cell_measurement_temperature 296(2)
_cell_volume 728.49(6)
_computing_structure_refinement 'SHELXL-97 (Sheldrick, 1997)'
_computing_structure_solution 'SHELXS-97 (Sheldrick, 1990)'
_diffrn_ambient_temperature 296(2)
_diffrn_measured_fraction_theta_full 0.991
_diffrn_measured_fraction_theta_max 0.991
_diffrn_radiation_monochromator graphite
_diffrn_radiation_source 'fine-focus sealed tube'
_diffrn_radiation_type MoK\a
_diffrn_radiation_wavelength 0.71073
_diffrn_reflns_av_R_equivalents 0.0162
_diffrn_reflns_av_sigmaI/netI 0.0158
_diffrn_reflns_limit_h_max 10
_diffrn_reflns_limit_h_min -11
_diffrn_reflns_limit_k_max 8
_diffrn_reflns_limit_k_min -6
_diffrn_reflns_limit_l_max 17
_diffrn_reflns_limit_l_min -17
_diffrn_reflns_number 5898
_diffrn_reflns_theta_full 28.68
_diffrn_reflns_theta_max 28.68
_diffrn_reflns_theta_min 2.59
_exptl_absorpt_coefficient_mu 0.130
_exptl_crystal_density_diffrn 1.597
_exptl_crystal_density_method 'not measured'
_exptl_crystal_F_000 368
_refine_diff_density_max 0.205
_refine_diff_density_min -0.219
_refine_diff_density_rms 0.048
_refine_ls_extinction_method none
_refine_ls_goodness_of_fit_ref 1.034
_refine_ls_hydrogen_treatment mixed
_refine_ls_matrix_type full
_refine_ls_number_parameters 129
_refine_ls_number_reflns 1862
_refine_ls_number_restraints 2
_refine_ls_restrained_S_all 1.036
_refine_ls_R_factor_all 0.0445
_refine_ls_R_factor_gt 0.0356
_refine_ls_shift/su_max 0.000
_refine_ls_shift/su_mean 0.000
_refine_ls_structure_factor_coef Fsqd
_refine_ls_weighting_details 'calc w=1/[\s^2^(Fo^2^)+(0.0666P)^2^+0.0907P] where P=(Fo^2^+2Fc^2^)/3'
_refine_ls_weighting_scheme calc
_refine_ls_wR_factor_gt 0.1008
_refine_ls_wR_factor_ref 0.1092
_reflns_number_gt 1523
_reflns_number_total 1862
_reflns_threshold_expression >2sigma(I)
_cod_data_source_file c5ra07649h2.cif
_cod_data_source_block 1
_cod_original_sg_symbol_H-M P2(1)/n
_cod_database_code 7221184

loop_
_symmetry_equiv_pos_as_xyz
'x, y, z'
'-x+1/2, y+1/2, -z+1/2'
'-x, -y, -z'
'x-1/2, -y-1/2, z-1/2'

loop_
_atom_site_label
_atom_site_type_symbol
_atom_site_fract_x
_atom_site_fract_y
_atom_site_fract_z
_atom_site_U_iso_or_equiv
_atom_site_adp_type
_atom_site_occupancy
_atom_site_symmetry_multiplicity
_atom_site_calc_flag
_atom_site_refinement_flags
C1 C 0.83071(12) 0.90573(16) 0.91484(8) 0.0274(2) Uani 1 1 d .
N3 N 0.03395(12) 0.24442(16) 0.73341(7) 0.0354(3) Uani 1 1 d .
H2 H 1.011(2) 0.552(4) 0.8963(16) 0.091(7) Uiso 1 1 d D
H3 H 0.120(2) -0.173(3) 0.6807(12) 0.052(5) Uiso 1 1 d .
H4 H -0.030(2) -0.131(3) 0.6125(14) 0.055(5) Uiso 1 1 d .
H5 H 0.866(3) 0.531(4) 0.8101(18) 0.092(7) Uiso 1 1 d .
H10 H 0.937(2) 0.840(3) 0.8081(12) 0.059(5) Uiso 1 1 d D
N1 N 0.76457(12) 0.82258(15) 0.98504(7) 0.0320(2) Uani 1 1 d .
H1A H 0.7645 0.6930 0.9919 0.038 Uiso 1 1 calc R
H1B H 0.7215 0.8979 1.0241 0.038 Uiso 1 1 calc R
N2 N 0.07422(11) 0.10686(14) 0.66805(7) 0.0285(2) Uani 1 1 d .
C2 C 0.14889(12) 0.20131(17) 0.60069(8) 0.0278(2) Uani 1 1 d .
N4 N 0.03345(15) -0.09575(15) 0.67458(8) 0.0358(3) Uani 1 1 d .
N5 N 0.15349(13) 0.39879(15) 0.62583(8) 0.0363(3) Uani 1 1 d .
N6 N 0.90629(17) 0.58057(17) 0.87003(10) 0.0450(3) Uani 1 1 d D
N7 N 0.83169(13) 1.10566(15) 0.90139(8) 0.0380(3) Uani 1 1 d .
H7A H 0.7884 1.1839 0.9390 0.046 Uiso 1 1 calc R
H7B H 0.8756 1.1565 0.8550 0.046 Uiso 1 1 calc R
N8 N 0.08197(14) 0.41741(17) 0.70672(8) 0.0404(3) Uani 1 1 d .
N9 N 0.89754(13) 0.79112(16) 0.85420(8) 0.0389(3) Uani 1 1 d D
O1 O 0.20125(11) 0.11499(13) 0.53034(7) 0.0376(2) Uani 1 1 d .

loop_
_atom_site_aniso_label
_atom_site_aniso_U_11
_atom_site_aniso_U_22
_atom_site_aniso_U_33
_atom_site_aniso_U_23
_atom_site_aniso_U_13
_atom_site_aniso_U_12
C1 0.0284(5) 0.0289(5) 0.0271(5) 0.0000(4) 0.0111(4) 0.0001(4)
N3 0.0426(5) 0.0382(6) 0.0307(5) -0.0040(4) 0.0193(4) 0.0008(4)
N1 0.0424(5) 0.0270(5) 0.0340(5) -0.0010(4) 0.0236(4) 0.0006(4)
N2 0.0347(5) 0.0294(5) 0.0257(5) 0.0008(3) 0.0157(4) -0.0013(3)
C2 0.0306(5) 0.0306(5) 0.0253(5) 0.0019(4) 0.0130(4) -0.0025(4)
N4 0.0487(6) 0.0300(5) 0.0334(5) 0.0019(4) 0.0193(5) -0.0067(4)
N5 0.0484(6) 0.0298(5) 0.0373(5) -0.0027(4) 0.0234(4) -0.0037(4)
N6 0.0659(8) 0.0289(5) 0.0503(7) -0.0036(5) 0.0344(6) 0.0053(5)
N7 0.0501(6) 0.0269(5) 0.0452(6) 0.0021(4) 0.0276(5) 0.0008(4)
N8 0.0526(6) 0.0358(5) 0.0396(6) -0.0060(4) 0.0248(5) -0.0011(5)
N9 0.0566(6) 0.0320(5) 0.0385(6) 0.0006(4) 0.0324(5) 0.0021(4)
O1 0.0530(5) 0.0332(5) 0.0356(5) -0.0040(3) 0.0287(4) -0.0031(4)

loop_
_atom_type_symbol
_atom_type_description
_atom_type_scat_dispersion_real
_atom_type_scat_dispersion_imag
_atom_type_scat_source
C C 0.0033 0.0016 'International Tables Vol C Tables 4.2.6.8 and 6.1.1.4'
H H 0.0000 0.0000 'International Tables Vol C Tables 4.2.6.8 and 6.1.1.4'
N N 0.0061 0.0033 'International Tables Vol C Tables 4.2.6.8 and 6.1.1.4'
O O 0.0106 0.0060 'International Tables Vol C Tables 4.2.6.8 and 6.1.1.4'

loop_
_geom_angle_atom_site_label_1
_geom_angle_atom_site_label_2
_geom_angle_atom_site_label_3
_geom_angle
N1 C1 N9 120.54(10)
N1 C1 N7 121.67(10)
N9 C1 N7 117.79(10)
N8 N3 N2 105.82(9)
N3 N2 C2 109.95(9)
N3 N2 N4 120.03(9)
C2 N2 N4 129.98(9)
O1 C2 N5 128.84(10)
O1 C2 N2 125.43(11)
N5 C2 N2 105.73(9)
C2 N5 N8 106.96(9)
N3 N8 N5 111.53(9)
C1 N9 N6 119.22(10)

loop_
_geom_bond_atom_site_label_1
_geom_bond_atom_site_label_2
_geom_bond_distance
C1 N1 1.3169(13)
C1 N9 1.3266(14)
C1 N7 1.3317(14)
N3 N8 1.2900(15)
N3 N2 1.3546(13)
N2 C2 1.3640(13)
N2 N4 1.3892(13)
C2 O1 1.2618(13)
C2 N5 1.3436(14)
N5 N8 1.3594(14)
N6 N9 1.4046(15)
